data_4129678
loop_
_publ_author_name
'Jin, Kyoung Joo'
'Collum, David B.'

_publ_section_title
;
 Solid-State and Solution Structures of Glycinimine-Derived Lithium
 Enolates.
;
_journal_issue 45
_journal_name_full 'Journal of the American Chemical Society'
_journal_page_first 14446
_journal_page_last 14455
_journal_paper_doi 10.1021/jacs.5b09524
_journal_volume 137
_journal_year 2015
_chemical_formula_moiety 'C102 H96 Li6 N6 O12'
_chemical_formula_sum 'C102 H96 Li6 N6 O12'
_chemical_formula_weight 1639.49
_space_group_IT_number 14
_space_group_name_Hall '-P 2yn'
_space_group_name_H-M_alt 'P 1 21/n 1'
_symmetry_cell_setting monoclinic
_symmetry_space_group_name_H-M 'P 1 21/n 1'
_atom_sites_solution_hydrogens geom
_atom_sites_solution_primary direct
_atom_sites_solution_secondary difmap
_audit_creation_method SHELXL-97
_cell_angle_alpha 90.00
_cell_angle_beta 103.885(3)
_cell_angle_gamma 90.00
_cell_formula_units_Z 2
_cell_length_a 12.3105(6)
_cell_length_b 16.9749(9)
_cell_length_c 25.2304(13)
_cell_measurement_reflns_used 9155
_cell_measurement_temperature 173(2)
_cell_measurement_theta_max 24.04
_cell_measurement_theta_min 2.39
_cell_volume 5118.3(5)
_computing_cell_refinement 'Bruker SAINT+'
_computing_data_collection 'Bruker APEX2'
_computing_data_reduction 'Bruker SAINT+'
_computing_molecular_graphics 'Bruker SHELXTL'
_computing_publication_material 'Bruker SHELXTL'
_computing_structure_refinement 'SHELXL-97 (Sheldrick, 1997)'
_computing_structure_solution 'SHELXS-97 (Sheldrick, 1990)'
_diffrn_ambient_temperature 173(2)
_diffrn_measured_fraction_theta_full 0.994
_diffrn_measured_fraction_theta_max 0.994
_diffrn_measurement_device_type 'Bruker X8 APEX II diffractometer'
_diffrn_measurement_method 'phi and omega scans'
_diffrn_radiation_monochromator graphite
_diffrn_radiation_source 'fine-focus sealed tube'
_diffrn_radiation_type MoK\a
_diffrn_radiation_wavelength 0.71073
_diffrn_reflns_av_R_equivalents 0.0304
_diffrn_reflns_av_sigmaI/netI 0.0231
_diffrn_reflns_limit_h_max 14
_diffrn_reflns_limit_h_min -14
_diffrn_reflns_limit_k_max 19
_diffrn_reflns_limit_k_min -19
_diffrn_reflns_limit_l_max 29
_diffrn_reflns_limit_l_min -29
_diffrn_reflns_number 66389
_diffrn_reflns_theta_full 24.77
_diffrn_reflns_theta_max 24.77
_diffrn_reflns_theta_min 1.71
_diffrn_standards_number 0
_exptl_absorpt_coefficient_mu 0.069
_exptl_absorpt_correction_T_max 0.9797
_exptl_absorpt_correction_T_min 0.9665
_exptl_absorpt_correction_type multi-scan
_exptl_absorpt_process_details SADABS
_exptl_crystal_colour colourless
_exptl_crystal_density_diffrn 1.064
_exptl_crystal_density_method 'not measured'
_exptl_crystal_description block
_exptl_crystal_F_000 1728
_exptl_crystal_size_max 0.50
_exptl_crystal_size_mid 0.40
_exptl_crystal_size_min 0.30
_platon_squeeze_details
;
;
_refine_diff_density_max 0.229
_refine_diff_density_min -0.197
_refine_diff_density_rms 0.037
_refine_ls_extinction_method none
_refine_ls_goodness_of_fit_ref 1.068
_refine_ls_hydrogen_treatment mixed
_refine_ls_matrix_type full
_refine_ls_number_parameters 699
_refine_ls_number_reflns 8740
_refine_ls_number_restraints 247
_refine_ls_restrained_S_all 1.064
_refine_ls_R_factor_all 0.0675
_refine_ls_R_factor_gt 0.0505
_refine_ls_shift/su_max 0.055
_refine_ls_shift/su_mean 0.003
_refine_ls_structure_factor_coef Fsqd
_refine_ls_weighting_details 'calc w=1/[\s^2^(Fo^2^)+(0.0771P)^2^+1.3668P] where P=(Fo^2^+2Fc^2^)/3'
_refine_ls_weighting_scheme calc
_refine_ls_wR_factor_gt 0.1391
_refine_ls_wR_factor_ref 0.1486
_reflns_number_gt 6664
_reflns_number_total 8740
_reflns_threshold_expression >2sigma(I)
_cod_data_source_file ja5b09524_si_005.cif
_cod_data_source_block jj2
_cod_depositor_comments
;
The following automatic conversions were performed:

data item '_symmetry_cell_setting' value 'Monoclinic' was changed to
'monoclinic' in accordance with the
/home/saulius/struct/COD-crude-data/automatic-downloads/DataCite-retrospective/ACS/depositions/lib/dictionaries/cif_core.dic
dictionary named 'cif_core.dic' version 2.4.2 last updated on
2011-04-26.

Automatic conversion script
Id: cif_fix_values 6909 2019-04-08 15:41:33Z antanas 
;
_cod_original_sg_symbol_H-M P2(1)/n
_cod_database_code 4129678

loop_
_symmetry_equiv_pos_as_xyz
'x, y, z'
'-x+1/2, y+1/2, -z+1/2'
'-x, -y, -z'
'x-1/2, -y-1/2, z-1/2'

loop_
_atom_site_label
_atom_site_type_symbol
_atom_site_fract_x
_atom_site_fract_y
_atom_site_fract_z
_atom_site_U_iso_or_equiv
_atom_site_adp_type
_atom_site_occupancy
_atom_site_symmetry_multiplicity
_atom_site_calc_flag
_atom_site_refinement_flags
_atom_site_disorder_assembly
_atom_site_disorder_group
Li1 Li 0.4700(2) -0.39399(18) 0.04231(13) 0.0392(7) Uani 1 1 d . . .
Li2 Li 0.6468(2) -0.42662(18) 0.00145(12) 0.0388(7) Uani 1 1 d . . .
Li3 Li 0.4799(2) -0.46313(18) -0.08842(12) 0.0393(7) Uani 1 1 d . . .
O1 O 0.49523(10) -0.38194(7) -0.03238(5) 0.0356(3) Uani 1 1 d . . .
O3 O 0.62388(9) -0.51690(7) -0.04919(5) 0.0357(3) Uani 1 1 d . . .
O4 O 0.70600(11) -0.58505(8) -0.10248(6) 0.0559(4) Uani 1 1 d . . .
O5 O 0.38780(9) -0.54823(7) -0.07094(5) 0.0364(3) Uani 1 1 d . . .
N1 N 0.44451(12) -0.27002(9) 0.03700(6) 0.0385(4) Uani 1 1 d . . .
N2 N 0.78413(11) -0.40103(9) -0.03112(6) 0.0361(4) Uani 1 1 d . A .
N3 N 0.39684(12) -0.48611(9) -0.17099(6) 0.0383(4) Uani 1 1 d . . .
C1 C 0.41765(15) -0.25857(11) -0.01902(8) 0.0390(4) Uani 1 1 d . . .
H1 H 0.3778(15) -0.2124(12) -0.0352(7) 0.039(5) Uiso 1 1 d . . .
C2 C 0.44683(14) -0.31592(11) -0.05039(7) 0.0357(4) Uani 1 1 d . . .
O2 O 0.42661(11) -0.31086(8) -0.10566(5) 0.0453(3) Uani 1 1 d . . .
C3 C 0.3778(2) -0.23842(15) -0.13099(10) 0.0603(6) Uani 1 1 d . . .
H3B H 0.437(2) -0.1934(16) -0.1174(11) 0.083(8) Uiso 1 1 d . . .
H3A H 0.305(2) -0.2299(14) -0.1226(9) 0.061(7) Uiso 1 1 d . . .
C4 C 0.3668(3) -0.24474(17) -0.19098(11) 0.0894(9) Uani 1 1 d . . .
H4C H 0.3335 -0.1963 -0.2089 0.134 Uiso 1 1 calc R . .
H4B H 0.3188 -0.2897 -0.2054 0.134 Uiso 1 1 calc R . .
H4A H 0.4410 -0.2525 -0.1981 0.134 Uiso 1 1 calc R . .
C5 C 0.41801(16) -0.21752(11) 0.06930(8) 0.0434(5) Uani 1 1 d . . .
C6 C 0.3456(2) -0.14884(12) 0.04733(9) 0.0527(5) Uani 1 1 d . . .
C7 C 0.2309(2) -0.16042(17) 0.02741(13) 0.0796(8) Uani 1 1 d . . .
H7 H 0.2001 -0.2115 0.0286 0.095 Uiso 1 1 calc R . .
C8 C 0.1615(3) -0.0986(2) 0.00606(16) 0.1062(12) Uani 1 1 d . . .
H8 H 0.0833 -0.1066 -0.0068 0.127 Uiso 1 1 calc R . .
C9 C 0.2073(4) -0.0245(2) 0.00362(15) 0.1056(13) Uani 1 1 d . . .
H9 H 0.1598 0.0184 -0.0107 0.127 Uiso 1 1 calc R . .
C10 C 0.3199(4) -0.01244(17) 0.02151(13) 0.0954(11) Uani 1 1 d . . .
H10 H 0.3501 0.0385 0.0189 0.114 Uiso 1 1 calc R . .
C11 C 0.3906(3) -0.07430(13) 0.04358(10) 0.0711(7) Uani 1 1 d . . .
H11 H 0.4689 -0.0658 0.0560 0.085 Uiso 1 1 calc R . .
C12 C 0.45971(19) -0.22627(12) 0.12891(9) 0.0510(5) Uani 1 1 d . . .
C13 C 0.4205(2) -0.17807(15) 0.16518(10) 0.0665(7) Uani 1 1 d . . .
H13 H 0.3646 -0.1396 0.1518 0.080 Uiso 1 1 calc R . .
C14 C 0.4641(3) -0.1869(2) 0.22117(12) 0.0896(9) Uani 1 1 d . . .
H14 H 0.4380 -0.1538 0.2458 0.107 Uiso 1 1 calc R . .
C15 C 0.5426(3) -0.2418(2) 0.24090(12) 0.1046(11) Uani 1 1 d . . .
H15 H 0.5709 -0.2474 0.2792 0.126 Uiso 1 1 calc R . .
C16 C 0.5815(3) -0.2893(2) 0.20593(10) 0.0894(9) Uani 1 1 d . . .
H16 H 0.6366 -0.3280 0.2200 0.107 Uiso 1 1 calc R . .
C17 C 0.5418(2) -0.28137(15) 0.15079(9) 0.0649(6) Uani 1 1 d . . .
H17 H 0.5707 -0.3142 0.1269 0.078 Uiso 1 1 calc R . .
C18 C 0.79219(15) -0.46502(11) -0.06385(8) 0.0386(4) Uani 1 1 d . . .
H18 H 0.8547(16) -0.4709(11) -0.0798(8) 0.041(5) Uiso 1 1 d . . .
C19 C 0.70924(15) -0.52041(11) -0.07092(8) 0.0385(4) Uani 1 1 d . A .
C20 C 0.7897(3) -0.5907(3) -0.13431(18) 0.0751(12) Uani 0.912(9) 1 d PU A 1
H20D H 0.8653 -0.5969 -0.1100 0.090 Uiso 0.912(9) 1 calc PR A 1
H20C H 0.7889 -0.5428 -0.1568 0.090 Uiso 0.912(9) 1 calc PR A 1
C21 C 0.7588(4) -0.6621(3) -0.1701(2) 0.129(2) Uani 0.912(9) 1 d PU A 1
H21F H 0.8060 -0.6645 -0.1963 0.194 Uiso 0.912(9) 1 calc PR A 1
H21E H 0.6800 -0.6586 -0.1899 0.194 Uiso 0.912(9) 1 calc PR A 1
H21D H 0.7702 -0.7097 -0.1475 0.194 Uiso 0.912(9) 1 calc PR A 1
C20' C 0.785(3) -0.633(3) -0.1238(15) 0.069(10) Uiso 0.088(9) 1 d PU A 2
H20B H 0.7737 -0.6899 -0.1211 0.082 Uiso 0.088(9) 1 calc PR A 2
H20A H 0.8645 -0.6186 -0.1077 0.082 Uiso 0.088(9) 1 calc PR A 2
C21' C 0.742(3) -0.601(3) -0.1798(15) 0.077(12) Uiso 0.088(9) 1 d PU A 2
H21C H 0.7933 -0.6150 -0.2026 0.115 Uiso 0.088(9) 1 calc PR A 2
H21B H 0.7362 -0.5433 -0.1782 0.115 Uiso 0.088(9) 1 calc PR A 2
H21A H 0.6679 -0.6232 -0.1956 0.115 Uiso 0.088(9) 1 calc PR A 2
C22 C 0.85860(14) -0.34491(11) -0.02228(7) 0.0374(4) Uani 1 1 d . . .
C23 C 0.84306(15) -0.27708(11) 0.01186(8) 0.0412(4) Uani 1 1 d . A .
C24 C 0.73785(17) -0.25454(12) 0.01832(10) 0.0511(5) Uani 1 1 d . . .
H24 H 0.6730(18) -0.2821(13) -0.0048(8) 0.052(6) Uiso 1 1 d . . .
C25 C 0.7261(2) -0.19254(13) 0.05178(10) 0.0602(6) Uani 1 1 d . A .
H25 H 0.6538 -0.1788 0.0559 0.072 Uiso 1 1 calc R . .
C26 C 0.8180(2) -0.15024(13) 0.07930(10) 0.0612(6) Uani 1 1 d . . .
H26 H 0.8092 -0.1077 0.1024 0.073 Uiso 1 1 calc R A .
C27 C 0.9229(2) -0.17011(13) 0.07298(9) 0.0568(6) Uani 1 1 d . A .
H27 H 0.9974(18) -0.1343(13) 0.0917(9) 0.061(6) Uiso 1 1 d . . .
C28 C 0.93536(18) -0.23278(13) 0.03939(9) 0.0480(5) Uani 1 1 d . . .
H28 H 1.0092(17) -0.2470(11) 0.0350(8) 0.043(5) Uiso 1 1 d . . .
C29 C 0.95881(14) -0.34537(11) -0.04582(7) 0.0395(4) Uani 1 1 d DU A .
C30 C 1.0446(5) -0.3997(6) -0.0301(4) 0.058(3) Uani 0.67(2) 1 d PDU A 1
H30 H 1.0433 -0.4378 -0.0027 0.070 Uiso 0.67(2) 1 calc PR A 1
C31 C 1.1340(8) -0.3965(7) -0.0563(5) 0.060(2) Uani 0.67(2) 1 d PDU A 1
H31 H 1.1918 -0.4346 -0.0469 0.072 Uiso 0.67(2) 1 calc PR A 1
C32 C 1.1405(8) -0.3410(6) -0.0942(4) 0.0564(19) Uani 0.67(2) 1 d PDU A 1
H32 H 1.2010 -0.3415 -0.1115 0.068 Uiso 0.67(2) 1 calc PR A 1
C33 C 1.0585(6) -0.2841(5) -0.1073(3) 0.0585(16) Uani 0.67(2) 1 d PDU A 1
H33 H 1.0641 -0.2440 -0.1327 0.070 Uiso 0.67(2) 1 calc PR A 1
C34 C 0.9671(7) -0.2850(4) -0.0833(3) 0.0470(14) Uani 0.67(2) 1 d PDU A 1
H34 H 0.9111 -0.2454 -0.0921 0.056 Uiso 0.67(2) 1 calc PR A 1
C30' C 1.0443(13) -0.3969(9) -0.0281(8) 0.050(4) Uani 0.33(2) 1 d PDU A 2
H30' H 1.0366 -0.4303 0.0010 0.060 Uiso 0.33(2) 1 calc PR A 2
C31' C 1.140(2) -0.4078(16) -0.0460(10) 0.062(4) Uani 0.33(2) 1 d PDU A 2
H31' H 1.1980 -0.4423 -0.0278 0.075 Uiso 0.33(2) 1 calc PR A 2
C32' C 1.1480(19) -0.3668(15) -0.0906(10) 0.069(5) Uani 0.33(2) 1 d PDU A 2
H32' H 1.2107 -0.3722 -0.1061 0.082 Uiso 0.33(2) 1 calc PR A 2
C33' C 1.0629(14) -0.3181(18) -0.1122(8) 0.090(5) Uani 0.33(2) 1 d PDU A 2
H33' H 1.0675 -0.2884 -0.1435 0.108 Uiso 0.33(2) 1 calc PR A 2
C34' C 0.9698(14) -0.3085(15) -0.0919(7) 0.073(5) Uani 0.33(2) 1 d PDU A 2
H34' H 0.9113 -0.2750 -0.1107 0.088 Uiso 0.33(2) 1 calc PR A 2
C35 C 0.30618(17) -0.53021(12) -0.16450(8) 0.0455(5) Uani 1 1 d . . .
H35 H 0.2457(17) -0.5407(12) -0.1944(8) 0.047(6) Uiso 1 1 d . . .
C36 C 0.30689(15) -0.55683(12) -0.11372(8) 0.0439(5) Uani 1 1 d . . .
O6 O 0.2180(7) -0.5886(4) -0.0968(3) 0.0398(13) Uani 0.559(12) 1 d P . 1
C37 C 0.1114(4) -0.5945(4) -0.1353(3) 0.054(2) Uani 0.559(12) 1 d P . 1
H37B H 0.0975 -0.5457 -0.1574 0.065 Uiso 0.559(12) 1 calc PR . 1
H37A H 0.0518 -0.5993 -0.1152 0.065 Uiso 0.559(12) 1 calc PR . 1
C38 C 0.1060(6) -0.6638(4) -0.1724(3) 0.077(2) Uani 0.559(12) 1 d P . 1
H38C H 0.0323 -0.6656 -0.1981 0.115 Uiso 0.559(12) 1 calc PR . 1
H38B H 0.1178 -0.7124 -0.1508 0.115 Uiso 0.559(12) 1 calc PR . 1
H38A H 0.1642 -0.6590 -0.1928 0.115 Uiso 0.559(12) 1 calc PR . 1
O6' O 0.2277(11) -0.6126(8) -0.1074(5) 0.063(3) Uani 0.441(12) 1 d P . 2
C37' C 0.1357(10) -0.6353(9) -0.1510(4) 0.101(4) Uani 0.441(12) 1 d P . 2
H37D H 0.0983 -0.6820 -0.1399 0.121 Uiso 0.441(12) 1 calc PR . 2
H37C H 0.1636 -0.6498 -0.1834 0.121 Uiso 0.441(12) 1 calc PR . 2
C38' C 0.0515(8) -0.5675(9) -0.1657(5) 0.149(6) Uani 0.441(12) 1 d P . 2
H38F H -0.0089 -0.5829 -0.1970 0.224 Uiso 0.441(12) 1 calc PR . 2
H38E H 0.0894 -0.5207 -0.1751 0.224 Uiso 0.441(12) 1 calc PR . 2
H38D H 0.0201 -0.5557 -0.1344 0.224 Uiso 0.441(12) 1 calc PR . 2
C39 C 0.40653(15) -0.46381(11) -0.21896(8) 0.0394(4) Uani 1 1 d . . .
C40 C 0.32354(16) -0.48583(11) -0.27073(8) 0.0414(5) Uani 1 1 d . . .
C41 C 0.3541(2) -0.53901(12) -0.30642(9) 0.0497(5) Uani 1 1 d . . .
H41 H 0.435(2) -0.5612(16) -0.2989(11) 0.083(8) Uiso 1 1 d . . .
C42 C 0.2803(2) -0.55920(13) -0.35505(9) 0.0589(6) Uani 1 1 d . . .
H42 H 0.3026 -0.5953 -0.3792 0.071 Uiso 1 1 calc R . .
C43 C 0.1749(2) -0.52702(14) -0.36845(10) 0.0617(6) Uani 1 1 d . . .
H43 H 0.125(2) -0.5406(15) -0.4047(11) 0.075(7) Uiso 1 1 d . . .
C44 C 0.1430(2) -0.47433(15) -0.33363(10) 0.0634(6) Uani 1 1 d . . .
H44 H 0.0700 -0.4521 -0.3429 0.076 Uiso 1 1 calc R . .
C45 C 0.21711(18) -0.45358(13) -0.28509(9) 0.0540(5) Uani 1 1 d . . .
H45 H 0.1947 -0.4168 -0.2614 0.065 Uiso 1 1 calc R . .
C46 C 0.50219(16) -0.41432(12) -0.22411(8) 0.0428(5) Uani 1 1 d . . .
C47 C 0.59641(19) -0.40626(16) -0.18193(10) 0.0639(7) Uani 1 1 d . . .
H47 H 0.6050(19) -0.4364(14) -0.1473(10) 0.065(7) Uiso 1 1 d . . .
C48 C 0.6834(2) -0.35707(19) -0.18603(11) 0.0828(9) Uani 1 1 d . . .
H48 H 0.7466 -0.3520 -0.1561 0.099 Uiso 1 1 calc R . .
C49 C 0.6790(2) -0.31541(17) -0.23327(11) 0.0746(8) Uani 1 1 d . . .
H49 H 0.7388 -0.2816 -0.2362 0.090 Uiso 1 1 calc R . .
C50 C 0.5875(2) -0.32345(15) -0.27569(10) 0.0688(7) Uani 1 1 d . . .
H50 H 0.5837 -0.2950 -0.3085 0.083 Uiso 1 1 calc R . .
C51 C 0.5003(2) -0.37222(14) -0.27168(9) 0.0558(6) Uani 1 1 d . . .
H51 H 0.4375(19) -0.3777(13) -0.3009(9) 0.058(6) Uiso 1 1 d . . .

loop_
_atom_site_aniso_label
_atom_site_aniso_U_11
_atom_site_aniso_U_22
_atom_site_aniso_U_33
_atom_site_aniso_U_23
_atom_site_aniso_U_13
_atom_site_aniso_U_12
Li1 0.0383(16) 0.0350(16) 0.0474(18) -0.0037(14) 0.0163(14) -0.0029(13)
Li2 0.0386(16) 0.0400(17) 0.0417(17) -0.0024(13) 0.0174(13) -0.0016(13)
Li3 0.0405(16) 0.0365(17) 0.0425(17) -0.0055(13) 0.0131(14) -0.0007(13)
O1 0.0356(6) 0.0322(7) 0.0406(7) -0.0028(5) 0.0120(5) 0.0019(5)
O3 0.0316(6) 0.0331(7) 0.0470(7) -0.0042(5) 0.0188(5) -0.0021(5)
O4 0.0500(8) 0.0478(9) 0.0803(11) -0.0260(8) 0.0363(8) -0.0070(7)
O5 0.0347(6) 0.0397(7) 0.0358(7) -0.0036(5) 0.0105(6) -0.0039(5)
N1 0.0394(8) 0.0335(8) 0.0462(9) -0.0059(7) 0.0173(7) -0.0040(7)
N2 0.0314(8) 0.0362(8) 0.0418(9) 0.0019(7) 0.0109(7) -0.0024(6)
N3 0.0405(8) 0.0364(8) 0.0395(9) 0.0006(7) 0.0124(7) -0.0034(7)
C1 0.0403(10) 0.0331(10) 0.0445(11) -0.0009(9) 0.0121(9) 0.0044(8)
C2 0.0329(9) 0.0343(10) 0.0408(10) -0.0020(8) 0.0107(8) -0.0019(8)
O2 0.0530(8) 0.0436(8) 0.0383(7) -0.0021(6) 0.0087(6) 0.0074(6)
C3 0.0737(17) 0.0525(14) 0.0511(13) 0.0061(11) 0.0075(12) 0.0140(13)
C4 0.132(3) 0.0743(19) 0.0541(15) 0.0052(13) 0.0077(16) 0.0302(18)
C5 0.0494(11) 0.0326(10) 0.0552(12) -0.0088(9) 0.0265(10) -0.0049(9)
C6 0.0735(15) 0.0369(11) 0.0584(13) -0.0055(10) 0.0368(11) 0.0041(10)
C7 0.0680(16) 0.0636(17) 0.120(2) 0.0263(16) 0.0489(16) 0.0196(13)
C8 0.095(2) 0.103(3) 0.143(3) 0.055(2) 0.072(2) 0.048(2)
C9 0.152(3) 0.079(2) 0.106(3) 0.0321(19) 0.070(3) 0.063(2)
C10 0.170(4) 0.0412(15) 0.083(2) 0.0034(14) 0.046(2) 0.009(2)
C11 0.111(2) 0.0386(13) 0.0666(16) -0.0076(11) 0.0274(15) -0.0058(13)
C12 0.0660(13) 0.0430(12) 0.0514(12) -0.0133(10) 0.0287(11) -0.0127(10)
C13 0.0924(18) 0.0581(15) 0.0597(15) -0.0162(12) 0.0394(14) -0.0089(13)
C14 0.134(3) 0.088(2) 0.0616(17) -0.0268(16) 0.0529(18) -0.015(2)
C15 0.144(3) 0.121(3) 0.0485(16) -0.0064(18) 0.0224(18) 0.007(3)
C16 0.113(2) 0.106(2) 0.0462(14) -0.0069(15) 0.0137(15) 0.0179(19)
C17 0.0794(16) 0.0694(16) 0.0472(13) -0.0098(11) 0.0175(12) 0.0056(13)
C18 0.0310(9) 0.0443(11) 0.0452(11) 0.0002(9) 0.0182(8) -0.0012(8)
C19 0.0358(10) 0.0362(10) 0.0472(11) -0.0049(8) 0.0171(8) 0.0023(8)
C20 0.0730(19) 0.060(2) 0.114(3) -0.0373(19) 0.066(2) -0.0124(15)
C21 0.149(3) 0.089(3) 0.194(5) -0.088(3) 0.131(3) -0.050(3)
C22 0.0314(9) 0.0397(11) 0.0403(10) 0.0080(8) 0.0072(8) -0.0020(8)
C23 0.0411(10) 0.0344(10) 0.0486(11) 0.0043(8) 0.0121(9) -0.0062(8)
C24 0.0424(11) 0.0394(12) 0.0721(15) -0.0015(10) 0.0149(11) -0.0041(9)
C25 0.0574(13) 0.0394(12) 0.0877(17) -0.0059(12) 0.0252(12) 0.0001(10)
C26 0.0766(16) 0.0405(12) 0.0699(15) -0.0078(11) 0.0244(13) -0.0031(11)
C27 0.0645(14) 0.0447(13) 0.0600(14) -0.0050(11) 0.0127(11) -0.0122(11)
C28 0.0428(11) 0.0475(12) 0.0536(13) 0.0023(10) 0.0113(10) -0.0081(9)
C29 0.0338(9) 0.0451(11) 0.0391(10) 0.0038(8) 0.0078(8) -0.0072(8)
C30 0.026(3) 0.077(6) 0.069(5) 0.016(4) 0.009(3) 0.002(3)
C31 0.032(3) 0.072(5) 0.077(6) 0.002(4) 0.014(3) 0.006(3)
C32 0.046(3) 0.071(5) 0.058(4) -0.005(3) 0.023(3) -0.013(3)
C33 0.075(3) 0.056(3) 0.053(2) 0.010(3) 0.032(2) -0.010(2)
C34 0.061(3) 0.044(3) 0.042(2) 0.005(2) 0.024(2) -0.002(2)
C30' 0.067(9) 0.033(8) 0.063(9) 0.018(6) 0.039(7) 0.005(6)
C31' 0.051(7) 0.073(8) 0.066(7) 0.025(6) 0.021(5) 0.004(5)
C32' 0.059(6) 0.094(12) 0.065(7) 0.023(8) 0.039(5) -0.002(7)
C33' 0.074(7) 0.128(13) 0.077(8) 0.064(9) 0.033(6) -0.003(8)
C34' 0.045(5) 0.094(11) 0.075(8) 0.046(8) 0.005(5) 0.014(6)
C35 0.0398(11) 0.0548(13) 0.0388(11) 0.0032(9) 0.0034(9) -0.0137(9)
C36 0.0368(10) 0.0476(12) 0.0478(12) 0.0039(9) 0.0113(9) -0.0071(9)
O6 0.0288(15) 0.050(3) 0.041(3) 0.000(2) 0.0094(19) -0.0084(19)
C37 0.031(3) 0.076(4) 0.053(3) 0.003(3) 0.004(3) -0.014(2)
C38 0.084(4) 0.074(4) 0.064(4) -0.005(3) 0.004(3) -0.033(3)
O6' 0.062(5) 0.088(7) 0.041(4) -0.004(4) 0.014(3) -0.044(5)
C37' 0.103(9) 0.149(12) 0.057(6) -0.021(7) 0.028(5) -0.082(8)
C38' 0.046(5) 0.297(17) 0.103(7) 0.010(9) 0.014(5) -0.024(7)
C39 0.0434(10) 0.0357(10) 0.0401(11) 0.0017(8) 0.0118(8) -0.0010(8)
C40 0.0506(11) 0.0364(10) 0.0373(10) 0.0046(8) 0.0110(9) -0.0077(9)
C41 0.0625(14) 0.0382(11) 0.0481(12) 0.0019(9) 0.0125(10) -0.0067(10)
C42 0.0861(17) 0.0408(12) 0.0484(13) -0.0045(10) 0.0136(12) -0.0134(12)
C43 0.0773(17) 0.0527(14) 0.0471(13) 0.0086(11) -0.0011(12) -0.0170(12)
C44 0.0586(14) 0.0649(16) 0.0586(14) 0.0102(12) -0.0016(12) -0.0008(12)
C45 0.0568(13) 0.0549(13) 0.0466(12) 0.0026(10) 0.0052(10) 0.0030(10)
C46 0.0473(11) 0.0410(11) 0.0429(11) 0.0027(9) 0.0160(9) -0.0031(9)
C47 0.0502(13) 0.0849(18) 0.0542(14) 0.0222(13) 0.0078(11) -0.0174(12)
C48 0.0569(14) 0.118(2) 0.0676(16) 0.0272(16) 0.0025(12) -0.0340(15)
C49 0.0692(16) 0.0832(19) 0.0721(17) 0.0166(14) 0.0183(14) -0.0323(14)
C50 0.0817(17) 0.0661(16) 0.0596(15) 0.0162(12) 0.0188(13) -0.0239(13)
C51 0.0631(14) 0.0555(14) 0.0478(12) 0.0061(11) 0.0115(11) -0.0137(11)

loop_
_atom_type_symbol
_atom_type_description
_atom_type_scat_dispersion_real
_atom_type_scat_dispersion_imag
_atom_type_scat_source
C C 0.0033 0.0016 'International Tables Vol C Tables 4.2.6.8 and 6.1.1.4'
H H 0.0000 0.0000 'International Tables Vol C Tables 4.2.6.8 and 6.1.1.4'
Li Li -0.0003 0.0001 'International Tables Vol C Tables 4.2.6.8 and 6.1.1.4'
N N 0.0061 0.0033 'International Tables Vol C Tables 4.2.6.8 and 6.1.1.4'
O O 0.0106 0.0060 'International Tables Vol C Tables 4.2.6.8 and 6.1.1.4'

loop_
_geom_angle_atom_site_label_1
_geom_angle_atom_site_label_2
_geom_angle_atom_site_label_3
_geom_angle
_geom_angle_site_symmetry_1
_geom_angle_site_symmetry_3
O3 Li1 O5 94.27(14) 3_645 3_645
O3 Li1 O1 113.38(15) 3_645 .
O5 Li1 O1 94.05(13) 3_645 .
O3 Li1 N1 134.15(16) 3_645 .
O5 Li1 N1 127.98(16) 3_645 .
O1 Li1 N1 83.85(13) . .
O3 Li1 C2 122.07(15) 3_645 .
O5 Li1 C2 117.90(14) 3_645 .
O1 Li1 C2 28.36(7) . .
N1 Li1 C2 57.68(9) . .
O3 Li1 Li2 115.47(15) 3_645 .
O5 Li1 Li2 46.47(10) 3_645 .
O1 Li1 Li2 48.10(10) . .
N1 Li1 Li2 107.53(14) . .
C2 Li1 Li2 71.84(11) . .
O3 Li1 Li3 48.57(10) 3_645 3_645
O5 Li1 Li3 46.24(10) 3_645 3_645
O1 Li1 Li3 115.39(15) . 3_645
N1 Li1 Li3 158.75(17) . 3_645
C2 Li1 Li3 142.89(14) . 3_645
Li2 Li1 Li3 81.79(12) . 3_645
O3 Li1 C1 129.57(15) 3_645 .
O5 Li1 C1 133.02(14) 3_645 .
O1 Li1 C1 56.81(9) . .
N1 Li1 C1 29.49(7) . .
C2 Li1 C1 28.97(6) . .
Li2 Li1 C1 93.34(12) . .
Li3 Li1 C1 171.71(15) 3_645 .
O3 Li1 Li2 28.77(8) 3_645 3_645
O5 Li1 Li2 86.76(11) 3_645 3_645
O1 Li1 Li2 86.29(11) . 3_645
N1 Li1 Li2 144.38(14) . 3_645
C2 Li1 Li2 102.25(11) . 3_645
Li2 Li1 Li2 90.53(11) . 3_645
Li3 Li1 Li2 51.39(10) 3_645 3_645
C1 Li1 Li2 122.34(12) . 3_645
O3 Li1 Li3 88.81(12) 3_645 .
O5 Li1 Li3 87.15(11) 3_645 .
O1 Li1 Li3 26.16(8) . .
N1 Li1 Li3 107.92(13) . .
C2 Li1 Li3 50.26(8) . .
Li2 Li1 Li3 50.10(10) . .
Li3 Li1 Li3 92.77(12) 3_645 .
C1 Li1 Li3 78.98(10) . .
Li2 Li1 Li3 60.71(9) 3_645 .
O5 Li2 O3 112.61(16) 3_645 .
O5 Li2 O1 94.79(13) 3_645 .
O3 Li2 O1 92.53(13) . .
O5 Li2 N2 140.34(17) 3_645 .
O3 Li2 N2 84.88(12) . .
O1 Li2 N2 120.71(16) . .
O5 Li2 O6 54.3(2) 3_645 3_645
O3 Li2 O6 129.8(2) . 3_645
O1 Li2 O6 133.0(2) . 3_645
N2 Li2 O6 86.8(2) . 3_645
O5 Li2 C19 130.21(15) 3_645 .
O3 Li2 C19 27.58(7) . .
O1 Li2 C19 109.00(13) . .
N2 Li2 C19 57.58(9) . .
O6 Li2 C19 117.97(18) 3_645 .
O5 Li2 Li1 47.62(10) 3_645 .
O3 Li2 Li1 113.98(14) . .
O1 Li2 Li1 47.68(10) . .
N2 Li2 Li1 156.10(17) . .
O6 Li2 Li1 91.3(2) 3_645 .
C19 Li2 Li1 141.22(14) . .
O5 Li2 Li3 114.35(14) 3_645 .
O3 Li2 Li3 47.60(10) . .
O1 Li2 Li3 45.34(9) . .
N2 Li2 Li3 103.75(14) . .
O6 Li2 Li3 168.1(2) 3_645 .
C19 Li2 Li3 65.23(10) . .
Li1 Li2 Li3 81.26(12) . .
O5 Li2 C36 24.79(6) 3_645 3_645
O3 Li2 C36 123.15(15) . 3_645
O1 Li2 C36 114.58(13) . 3_645
N2 Li2 C36 115.82(14) . 3_645
O6 Li2 C36 29.5(2) 3_645 3_645
C19 Li2 C36 128.12(13) . 3_645
Li1 Li2 C36 67.29(10) . 3_645
Li3 Li2 C36 138.89(14) . 3_645
O5 Li2 C18 142.32(16) 3_645 .
O3 Li2 C18 56.45(9) . .
O1 Li2 C18 120.08(14) . .
N2 Li2 C18 28.71(7) . .
O6 Li2 C18 102.26(19) 3_645 .
C19 Li2 C18 28.95(6) . .
Li1 Li2 C18 166.47(15) . .
Li3 Li2 C18 85.31(11) . .
C36 Li2 C18 125.33(12) 3_645 .
O5 Li2 Li1 85.98(12) 3_645 3_645
O3 Li2 Li1 28.20(8) . 3_645
O1 Li2 Li1 85.61(11) . 3_645
N2 Li2 Li1 111.89(13) . 3_645
O6 Li2 Li1 120.9(2) 3_645 3_645
C19 Li2 Li1 54.45(8) . 3_645
Li1 Li2 Li1 89.47(11) . 3_645
Li3 Li2 Li1 50.26(10) . 3_645
C36 Li2 Li1 101.92(11) 3_645 3_645
C18 Li2 Li1 83.18(10) . 3_645
O5 Li2 Li3 25.49(8) 3_645 3_645
O3 Li2 Li3 88.54(12) . 3_645
O1 Li2 Li3 87.69(11) . 3_645
N2 Li2 Li3 151.03(15) . 3_645
O6 Li2 Li3 75.9(2) 3_645 3_645
C19 Li2 Li3 110.64(12) . 3_645
Li1 Li2 Li3 49.29(10) . 3_645
Li3 Li2 Li3 92.23(11) . 3_645
C36 Li2 Li3 47.24(8) 3_645 3_645
C18 Li2 Li3 133.48(12) . 3_645
Li1 Li2 Li3 60.99(9) 3_645 3_645
O1 Li3 O5 108.63(15) . .
O1 Li3 O3 92.48(13) . .
O5 Li3 O3 92.51(14) . .
O1 Li3 N3 141.27(17) . .
O5 Li3 N3 85.21(12) . .
O3 Li3 N3 123.69(15) . .
O1 Li3 C36 122.58(15) . .
O5 Li3 C36 28.39(7) . .
O3 Li3 C36 114.28(14) . .
N3 Li3 C36 58.41(9) . .
O1 Li3 O2 54.04(9) . .
O5 Li3 O2 128.20(14) . .
O3 Li3 O2 131.73(14) . .
N3 Li3 O2 88.64(12) . .
C36 Li3 O2 113.23(12) . .
O1 Li3 Li1 110.52(15) . 3_645
O5 Li3 Li1 47.30(10) . 3_645
O3 Li3 Li1 45.73(9) . 3_645
N3 Li3 Li1 105.32(14) . 3_645
C36 Li3 Li1 69.29(11) . 3_645
O2 Li3 Li1 163.83(15) . 3_645
O1 Li3 Li2 46.99(10) . .
O5 Li3 Li2 109.97(15) . .
O3 Li3 Li2 45.90(9) . .
N3 Li3 Li2 160.31(16) . .
C36 Li3 Li2 138.20(15) . .
O2 Li3 Li2 91.26(11) . .
Li1 Li3 Li2 78.35(12) 3_645 .
O1 Li3 C2 25.74(7) . .
O5 Li3 C2 116.89(14) . .
O3 Li3 C2 115.17(13) . .
N3 Li3 C2 115.68(14) . .
C36 Li3 C2 117.35(12) . .
O2 Li3 C2 29.02(6) . .
Li1 Li3 C2 134.95(14) 3_645 .
Li2 Li3 C2 69.47(10) . .
O1 Li3 C35 136.13(15) . .
O5 Li3 C35 56.98(9) . .
O3 Li3 C35 126.56(14) . .
N3 Li3 C35 29.57(7) . .
C36 Li3 C35 29.13(7) . .
O2 Li3 C35 99.60(11) . .
Li1 Li3 C35 89.30(12) 3_645 .
Li2 Li3 C35 166.60(15) . .
C2 Li3 C35 117.70(12) . .
O1 Li3 Li2 84.49(12) . 3_645
O5 Li3 Li2 25.45(8) . 3_645
O3 Li3 Li2 85.56(11) . 3_645
N3 Li3 Li2 109.41(13) . 3_645
C36 Li3 Li2 51.04(9) . 3_645
O2 Li3 Li2 119.11(11) . 3_645
Li1 Li3 Li2 48.91(10) 3_645 3_645
Li2 Li3 Li2 87.77(11) . 3_645
C2 Li3 Li2 98.10(11) . 3_645
C35 Li3 Li2 80.12(10) . 3_645
O1 Li3 Li1 26.76(8) . .
O5 Li3 Li1 83.26(11) . .
O3 Li3 Li1 85.17(11) . .
N3 Li3 Li1 149.36(14) . .
C36 Li3 Li1 102.81(11) . .
O2 Li3 Li1 76.62(9) . .
Li1 Li3 Li1 87.23(12) 3_645 .
Li2 Li3 Li1 48.64(9) . .
C2 Li3 Li1 47.84(8) . .
C35 Li3 Li1 126.39(12) . .
Li2 Li3 Li1 58.30(8) 3_645 .
C2 O1 Li3 113.55(14) . .
C2 O1 Li1 104.88(14) . .
Li3 O1 Li1 127.08(14) . .
C2 O1 Li2 140.99(14) . .
Li3 O1 Li2 87.66(13) . .
Li1 O1 Li2 84.22(13) . .
C19 O3 Li1 124.26(14) . 3_645
C19 O3 Li2 107.73(14) . .
Li1 O3 Li2 123.03(14) 3_645 .
C19 O3 Li3 121.04(14) . .
Li1 O3 Li3 85.70(13) 3_645 .
Li2 O3 Li3 86.50(13) . .
C19 O4 C20' 137.3(17) . .
C19 O4 C20 117.07(19) . .
C20' O4 C20 30.3(17) . .
C36 O5 Li2 115.88(14) . 3_645
C36 O5 Li3 105.60(14) . .
Li2 O5 Li3 129.06(14) 3_645 .
C36 O5 Li1 133.25(15) . 3_645
Li2 O5 Li1 85.91(13) 3_645 3_645
Li3 O5 Li1 86.46(13) . 3_645
C5 N1 C1 120.57(17) . .
C5 N1 Li1 133.91(16) . .
C1 N1 Li1 101.45(14) . .
C22 N2 C18 121.87(16) . .
C22 N2 Li2 133.24(15) . .
C18 N2 Li2 104.58(14) . .
C39 N3 C35 121.57(16) . .
C39 N3 Li3 136.78(15) . .
C35 N3 Li3 101.25(14) . .
C2 C1 N1 117.56(17) . .
C2 C1 Li1 70.76(13) . .
N1 C1 Li1 49.07(11) . .
O1 C2 C1 125.35(17) . .
O1 C2 O2 111.66(15) . .
C1 C2 O2 122.99(17) . .
O1 C2 Li1 46.76(10) . .
C1 C2 Li1 80.27(13) . .
O2 C2 Li1 153.34(14) . .
O1 C2 Li3 40.71(10) . .
C1 C2 Li3 160.17(15) . .
O2 C2 Li3 72.81(11) . .
Li1 C2 Li3 81.91(10) . .
C2 O2 C3 117.45(15) . .
C2 O2 Li3 78.17(11) . .
C3 O2 Li3 162.05(14) . .
O2 C3 C4 108.3(2) . .
N1 C5 C12 119.44(18) . .
N1 C5 C6 121.33(18) . .
C12 C5 C6 119.23(17) . .
C11 C6 C7 119.2(2) . .
C11 C6 C5 121.6(2) . .
C7 C6 C5 119.1(2) . .
C8 C7 C6 120.8(3) . .
C7 C8 C9 119.2(3) . .
C10 C9 C8 120.9(3) . .
C9 C10 C11 120.4(3) . .
C10 C11 C6 119.5(3) . .
C17 C12 C13 117.8(2) . .
C17 C12 C5 120.96(19) . .
C13 C12 C5 121.2(2) . .
C14 C13 C12 119.4(3) . .
C15 C14 C13 121.1(3) . .
C14 C15 C16 120.1(3) . .
C15 C16 C17 120.3(3) . .
C16 C17 C12 121.3(2) . .
C19 C18 N2 117.36(16) . .
C19 C18 Li2 70.88(12) . .
N2 C18 Li2 46.71(10) . .
O3 C19 O4 111.96(15) . .
O3 C19 C18 124.62(17) . .
O4 C19 C18 123.42(16) . .
O3 C19 Li2 44.68(10) . .
O4 C19 Li2 156.17(14) . .
C18 C19 Li2 80.17(13) . .
O4 C20 C21 105.9(3) . .
O4 C20' C21' 92(3) . .
N2 C22 C23 119.02(16) . .
N2 C22 C29 122.87(17) . .
C23 C22 C29 118.10(15) . .
C24 C23 C28 117.38(19) . .
C24 C23 C22 122.32(17) . .
C28 C23 C22 120.30(18) . .
C25 C24 C23 121.1(2) . .
C24 C25 C26 120.8(2) . .
C25 C26 C27 119.5(2) . .
C26 C27 C28 120.0(2) . .
C27 C28 C23 121.2(2) . .
C34' C29 C30' 110.5(13) . .
C34' C29 C30 109.0(10) . .
C30' C29 C30 2.7(12) . .
C34' C29 C34 19.0(12) . .
C30' C29 C34 120.8(9) . .
C30 C29 C34 120.1(6) . .
C34' C29 C22 127.0(8) . .
C30' C29 C22 121.4(8) . .
C30 C29 C22 122.4(5) . .
C34 C29 C22 117.5(4) . .
C29 C30 C31 117.8(9) . .
C32 C31 C30 122.7(9) . .
C31 C32 C33 119.3(8) . .
C32 C33 C34 120.5(7) . .
C33 C34 C29 119.4(6) . .
C29 C30' C31' 129.6(18) . .
C32' C31' C30' 116(2) . .
C31' C32' C33' 117.0(19) . .
C32' C33' C34' 124.1(15) . .
C29 C34' C33' 122.0(13) . .
C36 C35 N3 117.95(17) . .
C36 C35 Li3 69.61(13) . .
N3 C35 Li3 49.18(11) . .
O5 C36 C35 125.55(17) . .
O5 C36 O6 107.3(4) . .
C35 C36 O6 126.7(4) . .
O5 C36 O6' 113.7(5) . .
C35 C36 O6' 119.2(5) . .
O6 C36 O6' 21.4(5) . .
O5 C36 Li3 46.01(11) . .
C35 C36 Li3 81.26(14) . .
O6 C36 Li3 145.6(3) . .
O6' C36 Li3 159.5(5) . .
O5 C36 Li2 39.33(10) . 3_645
C35 C36 Li2 162.54(16) . 3_645
O6 C36 Li2 68.1(4) . 3_645
O6' C36 Li2 78.0(5) . 3_645
Li3 C36 Li2 81.73(11) . 3_645
C36 O6 C37 118.9(7) . .
C36 O6 Li2 82.4(4) . 3_645
C37 O6 Li2 156.1(5) . 3_645
O6 C37 C38 112.0(6) . .
C36 O6' C37' 122.7(10) . .
O6' C37' C38' 110.4(14) . .
N3 C39 C46 120.02(17) . .
N3 C39 C40 122.86(17) . .
C46 C39 C40 117.12(16) . .
C45 C40 C41 118.26(19) . .
C45 C40 C39 122.21(18) . .
C41 C40 C39 119.51(18) . .
C42 C41 C40 120.9(2) . .
C43 C42 C41 120.0(2) . .
C42 C43 C44 119.9(2) . .
C43 C44 C45 120.1(2) . .
C40 C45 C44 120.8(2) . .
C47 C46 C51 116.79(19) . .
C47 C46 C39 121.92(18) . .
C51 C46 C39 121.27(18) . .
C46 C47 C48 121.7(2) . .
C49 C48 C47 120.4(2) . .
C50 C49 C48 118.9(2) . .
C49 C50 C51 120.9(2) . .
C50 C51 C46 121.3(2) . .

loop_
_geom_bond_atom_site_label_1
_geom_bond_atom_site_label_2
_geom_bond_distance
_geom_bond_site_symmetry_2
Li1 O3 1.936(3) 3_645
Li1 O5 1.986(3) 3_645
Li1 O1 1.993(3) .
Li1 N1 2.127(3) .
Li1 C2 2.643(4) .
Li1 Li2 2.681(4) .
Li1 Li3 2.697(4) 3_645
Li1 C1 2.759(4) .
Li1 Li2 3.435(4) 3_645
Li1 Li3 3.531(4) .
Li2 O5 1.949(3) 3_645
Li2 O3 1.972(3) .
Li2 O1 2.006(3) .
Li2 N2 2.094(3) .
Li2 O6 2.590(9) 3_645
Li2 C19 2.670(3) .
Li2 Li3 2.740(4) .
Li2 C36 2.767(4) 3_645
Li2 C18 2.785(3) .
Li2 Li1 3.435(4) 3_645
Li2 Li3 3.521(4) 3_645
Li3 O1 1.951(3) .
Li3 O5 1.951(3) .
Li3 O3 2.028(3) .
Li3 N3 2.125(3) .
Li3 C36 2.612(4) .
Li3 O2 2.677(3) .
Li3 Li1 2.697(4) 3_645
Li3 C2 2.742(3) .
Li3 C35 2.754(4) .
Li3 Li2 3.521(4) 3_645
O1 C2 1.299(2) .
O3 C19 1.298(2) .
O3 Li1 1.936(3) 3_645
O4 C19 1.351(2) .
O4 C20' 1.46(4) .
O4 C20 1.453(3) .
O5 C36 1.289(2) .
O5 Li2 1.949(3) 3_645
O5 Li1 1.986(3) 3_645
N1 C5 1.301(2) .
N1 C1 1.386(2) .
N2 C22 1.304(2) .
N2 C18 1.382(2) .
N3 C39 1.301(2) .
N3 C35 1.386(2) .
C1 C2 1.356(3) .
C2 O2 1.359(2) .
O2 C3 1.448(3) .
C3 C4 1.491(4) .
C5 C12 1.476(3) .
C5 C6 1.491(3) .
C6 C11 1.393(3) .
C6 C7 1.395(4) .
C7 C8 1.379(4) .
C8 C9 1.385(5) .
C9 C10 1.366(5) .
C10 C11 1.392(4) .
C12 C17 1.390(3) .
C12 C13 1.397(3) .
C13 C14 1.394(4) .
C14 C15 1.349(5) .
C15 C16 1.364(4) .
C16 C17 1.366(3) .
C18 C19 1.368(3) .
C20 C21 1.504(5) .
C20' C21' 1.49(6) .
C22 C23 1.478(3) .
C22 C29 1.492(3) .
C23 C24 1.397(3) .
C23 C28 1.400(3) .
C24 C25 1.378(3) .
C25 C26 1.379(3) .
C26 C27 1.380(3) .
C27 C28 1.392(3) .
C29 C34' 1.356(12) .
C29 C30' 1.359(12) .
C29 C30 1.386(7) .
C29 C34 1.414(6) .
C30 C31 1.413(9) .
C31 C32 1.358(8) .
C32 C33 1.379(7) .
C33 C34 1.400(7) .
C30' C31' 1.375(15) .
C31' C32' 1.346(14) .
C32' C33' 1.343(13) .
C33' C34' 1.373(13) .
C35 C36 1.357(3) .
C36 O6 1.377(9) .
C36 O6' 1.396(12) .
C36 Li2 2.766(4) 3_645
O6 C37 1.435(10) .
O6 Li2 2.590(9) 3_645
C37 C38 1.496(10) .
O6' C37' 1.429(16) .
C37' C38' 1.534(19) .
C39 C46 1.478(3) .
C39 C40 1.500(3) .
C40 C45 1.386(3) .
C40 C41 1.389(3) .
C41 C42 1.383(3) .
C42 C43 1.374(4) .
C43 C44 1.376(4) .
C44 C45 1.386(3) .
C46 C47 1.380(3) .
C46 C51 1.392(3) .
C47 C48 1.381(3) .
C48 C49 1.376(3) .
C49 C50 1.362(3) .
C50 C51 1.378(3) .

loop_
_platon_squeeze_void_nr
_platon_squeeze_void_average_x
_platon_squeeze_void_average_y
_platon_squeeze_void_average_z
_platon_squeeze_void_volume
_platon_squeeze_void_count_electrons
_platon_squeeze_void_content
1 0.245 0.071 0.157 195 56 ' '
2 -0.246 -0.071 0.843 195 56 ' '
3 -0.255 0.429 0.657 195 56 ' '
4 0.254 0.571 0.343 195 56 ' '
